data_2016060
loop_
_publ_author_name
'Graham Smith'
'Urs D. Wermuth'
'Peter C. Healy '

_publ_section_title
;
 Proton-transfer compounds of 8-hydroxy-7-iodoquinoline-5-sulfonic acid
 (ferron) with 4-chloroaniline and 4-bromoaniline
;
_journal_coeditor_code SF3040
_journal_issue 7
_journal_name_full 'Acta Crystallographica Section C'
_journal_page_first o405
_journal_page_last o407
_journal_paper_doi 10.1107/S0108270107025772
_journal_volume 63
_journal_year 2007
_chemical_formula_iupac 'C6 H7 Cl N + , C9 H5 I N O4 S - , H2 O'
_chemical_formula_moiety 'C6 H7 Cl N + , C9 H5 I N O4 S - , H2 O'
_chemical_formula_sum 'C15 H14 Cl I N2 O5 S'
_chemical_formula_weight 496.70
_chemical_melting_point 461.5(8)
_chemical_name_common '4-chloroanilinium 8-hydroxy-7-iodoquinoline-5-sulfonate monohydrate'
_chemical_name_systematic
;
4-chloroanilinium 8-hydroxy-7-iodoquinoline-5-sulfonate monohydrate
;
_space_group_IT_number 15
_symmetry_cell_setting monoclinic
_symmetry_space_group_name_Hall '-C 2yc'
_symmetry_space_group_name_H-M 'C 1 2/c 1'
_atom_sites_solution_hydrogens geom
_atom_sites_solution_primary direct
_atom_sites_solution_secondary difmap
_audit_creation_method 'SHELXL97 (Sheldrick, 1997)'
_cell_angle_alpha 90.00
_cell_angle_beta 114.56(2)
_cell_angle_gamma 90.00
_cell_formula_units_Z 8
_cell_length_a 33.403(10)
_cell_length_b 5.902(5)
_cell_length_c 19.970(7)
_cell_measurement_reflns_used 25
_cell_measurement_temperature 297(2)
_cell_measurement_theta_max 16.9
_cell_measurement_theta_min 13.1
_cell_volume 3581(4)
_computing_cell_refinement 'MSC/AFC Diffractometer Control Software'
_computing_data_collection
;
MSC/AFC Diffractometer Control Software (Molecular Structure Corporation,
1999)
;
_computing_data_reduction 'TEXSAN for Windows'
_computing_molecular_graphics 'PLATON (Spek, 2003)'
_computing_publication_material PLATON
_computing_structure_refinement 'SHELXL97 (Sheldrick, 1997)'
_computing_structure_solution 'SIR92 (Altomare <i>et al.</i>,  1994)'
_diffrn_ambient_temperature 297(2)
_diffrn_measured_fraction_theta_full 0.999
_diffrn_measured_fraction_theta_max 0.999
_diffrn_measurement_device_type 'Rigaku AFC 7R'
_diffrn_measurement_method \w/2\q
_diffrn_radiation_monochromator graphite
_diffrn_radiation_source 'Rigaku rotating anode'
_diffrn_radiation_type MoK\a
_diffrn_radiation_wavelength 0.71073
_diffrn_reflns_av_R_equivalents 0.0470
_diffrn_reflns_av_sigmaI/netI 0.0363
_diffrn_reflns_limit_h_max 43
_diffrn_reflns_limit_h_min -18
_diffrn_reflns_limit_k_max 3
_diffrn_reflns_limit_k_min -7
_diffrn_reflns_limit_l_max 23
_diffrn_reflns_limit_l_min -25
_diffrn_reflns_number 4800
_diffrn_reflns_theta_full 27.49
_diffrn_reflns_theta_max 27.49
_diffrn_reflns_theta_min 2.68
_diffrn_standards_decay_% 0.7
_diffrn_standards_interval_time 150
_diffrn_standards_number 25
_exptl_absorpt_coefficient_mu 2.08
_exptl_absorpt_correction_T_max 0.660
_exptl_absorpt_correction_T_min 0.541
_exptl_absorpt_correction_type psi-scan
_exptl_absorpt_process_details 'TEXSAN for Windows (Molecular Structure Corporation, 1999)'
_exptl_crystal_colour brown
_exptl_crystal_density_diffrn 1.843
_exptl_crystal_density_method 'not measured'
_exptl_crystal_description prism
_exptl_crystal_F_000 1952
_exptl_crystal_size_max 0.40
_exptl_crystal_size_mid 0.25
_exptl_crystal_size_min 0.20
_refine_diff_density_max 1.195
_refine_diff_density_min -1.092
_refine_ls_extinction_method none
_refine_ls_goodness_of_fit_ref 1.101
_refine_ls_hydrogen_treatment mixed
_refine_ls_matrix_type full
_refine_ls_number_parameters 250
_refine_ls_number_reflns 4108
_refine_ls_number_restraints 0
_refine_ls_restrained_S_all 1.101
_refine_ls_R_factor_all 0.0716
_refine_ls_R_factor_gt 0.0586
_refine_ls_shift/su_max 0.002
_refine_ls_shift/su_mean 0.001
_refine_ls_structure_factor_coef Fsqd
_refine_ls_weighting_details 'calc w = 1/[\s^2^(Fo^2^)+(0.116P)^2^] where P=(Fo^2^+2Fc^2^)/3'
_refine_ls_weighting_scheme calc
_refine_ls_wR_factor_gt 0.1522
_refine_ls_wR_factor_ref 0.1628
_reflns_number_gt 3356
_reflns_number_total 4108
_reflns_threshold_expression I>2\s(I)
_cod_data_source_file sf3040.cif
_cod_data_source_block I
_cod_depositor_comments
;
The following automatic conversions were performed:

'_chemical_melting_point' value '460.6-462.3' was changed to
'461.5(8)' - the average value was taken and precision was estimated.

Automatic conversion script
Id: cif_fix_values 1646 2011-03-28 12:23:43Z adriana 

The following automatic conversions were performed:

'_chemical_melting_point' value '460.6-462.3' was changed to
'461.5(8)' - the average value was taken and precision was estimated.

Automatic conversion script
Id: cif_fix_values 1715 2011-07-08 13:25:40Z adriana 
;
_cod_original_sg_symbol_H-M 'C 2/c'
_cod_database_code 2016060
_cod_database_fobs_code 2016060

loop_
_symmetry_equiv_pos_as_xyz
x,y,z
-x,y,1/2-z
-x,-y,-z
x,-y,1/2+z
1/2+x,1/2+y,z
1/2-x,1/2+y,1/2-z
1/2-x,1/2-y,-z
1/2+x,1/2-y,1/2+z

loop_
_atom_site_aniso_label
_atom_site_aniso_U_11
_atom_site_aniso_U_22
_atom_site_aniso_U_33
_atom_site_aniso_U_12
_atom_site_aniso_U_13
_atom_site_aniso_U_23
I7 0.0403(2) 0.0591(3) 0.0459(2) -0.00520(10) 0.0126(2) -0.01710(10)
S5 0.0270(4) 0.0473(6) 0.0273(4) 0.0021(4) 0.0133(3) 0.0003(4)
O8 0.0258(14) 0.063(2) 0.055(2) -0.0005(13) 0.0116(13) -0.0168(16)
O51 0.0345(14) 0.065(2) 0.0494(17) 0.0043(14) 0.0183(13) -0.0164(16)
O52 0.0403(15) 0.065(2) 0.0294(13) -0.0006(14) 0.0109(11) 0.0116(14)
O53 0.0353(14) 0.057(2) 0.0391(15) -0.0044(13) 0.0184(12) 0.0044(13)
N1 0.0314(16) 0.053(2) 0.0416(18) -0.0019(14) 0.0183(14) -0.0101(16)
C2 0.040(2) 0.059(3) 0.047(2) 0.003(2) 0.0230(19) -0.012(2)
C3 0.039(2) 0.060(3) 0.043(2) -0.008(2) 0.0174(18) -0.022(2)
C4 0.0290(17) 0.055(3) 0.038(2) -0.0036(17) 0.0137(15) -0.0082(18)
C5 0.0255(15) 0.043(2) 0.0269(16) -0.0006(14) 0.0129(13) 0.0006(15)
C6 0.0376(19) 0.045(2) 0.0330(18) 0.0036(16) 0.0205(15) 0.0001(16)
C7 0.0298(17) 0.050(2) 0.0283(17) -0.0033(15) 0.0090(13) -0.0070(16)
C8 0.0297(18) 0.046(2) 0.0344(19) -0.0004(15) 0.0131(15) -0.0005(16)
C9 0.0285(17) 0.046(2) 0.0315(17) 0.0009(15) 0.0147(14) -0.0030(16)
C10 0.0303(18) 0.047(2) 0.0300(18) 0.0005(15) 0.0162(15) 0.0007(16)
Cl41 0.0551(8) 0.0905(12) 0.0747(10) -0.0295(7) 0.0279(7) -0.0180(8)
N11 0.0344(17) 0.047(2) 0.0366(18) 0.0021(15) 0.0150(15) -0.0004(18)
C11 0.0331(18) 0.052(2) 0.0307(19) -0.0004(16) 0.0164(16) -0.0035(16)
C21 0.043(2) 0.050(3) 0.049(3) 0.0005(19) 0.011(2) 0.012(2)
C31 0.038(2) 0.066(3) 0.049(3) -0.001(2) 0.003(2) 0.005(2)
C41 0.041(2) 0.057(3) 0.047(2) -0.0084(19) 0.0208(18) -0.012(2)
C51 0.063(3) 0.059(3) 0.050(3) -0.010(2) 0.030(2) 0.005(2)
C61 0.047(2) 0.060(3) 0.035(2) -0.001(2) 0.0117(18) 0.010(2)
O1W 0.079(3) 0.077(3) 0.0312(16) 0.025(2) 0.0243(17) 0.0093(18)

loop_
_atom_site_type_symbol
_atom_site_label
_atom_site_fract_x
_atom_site_fract_y
_atom_site_fract_z
_atom_site_U_iso_or_equiv
_atom_site_thermal_displace_type
_atom_site_occupancy
I I7 0.029260(10) -0.21272(6) 0.37113(2) 0.05020(10) Uani 1.000
S S5 0.20169(3) 0.09466(18) 0.56351(5) 0.0332(3) Uani 1.000
O O8 0.00843(10) 0.2083(6) 0.4477(2) 0.0497(11) Uani 1.000
O O51 0.20815(9) -0.0879(7) 0.51997(18) 0.0493(10) Uani 1.000
O O52 0.21910(9) 0.0315(6) 0.64119(15) 0.0461(9) Uani 1.000
O O53 0.21916(10) 0.3089(6) 0.55289(18) 0.0428(10) Uani 1.000
N N1 0.06015(10) 0.5056(7) 0.55118(19) 0.0410(10) Uani 1.000
C C2 0.08514(14) 0.6540(9) 0.6000(3) 0.0470(14) Uani 1.000
C C3 0.13131(14) 0.6415(10) 0.6321(3) 0.0472(14) Uani 1.000
C C4 0.15222(12) 0.4728(8) 0.6123(2) 0.0407(13) Uani 1.000
C C5 0.14393(11) 0.1285(7) 0.53214(19) 0.0311(10) Uani 1.000
C C6 0.11651(12) -0.0163(7) 0.4803(2) 0.0366(11) Uani 1.000
C C7 0.07029(12) 0.0112(8) 0.4514(2) 0.0371(10) Uani 1.000
C C8 0.05199(13) 0.1829(7) 0.4755(2) 0.0368(11) Uani 1.000
C C9 0.08046(12) 0.3368(8) 0.5305(2) 0.0346(10) Uani 1.000
C C10 0.12683(12) 0.3114(7) 0.5590(2) 0.0345(11) Uani 1.000
Cl Cl41 0.44704(5) 1.1799(3) 0.74998(10) 0.0731(6) Uani 1.000
N N11 0.28307(12) 0.6416(8) 0.6137(2) 0.0393(11) Uani 1.000
C C11 0.32303(13) 0.7778(8) 0.6477(2) 0.0376(11) Uani 1.000
C C21 0.35688(16) 0.6993(8) 0.7113(3) 0.0501(16) Uani 1.000
C C31 0.39506(16) 0.8242(10) 0.7431(3) 0.0561(16) Uani 1.000
C C41 0.39909(14) 1.0216(9) 0.7099(3) 0.0475(14) Uani 1.000
C C51 0.36571(17) 1.0976(10) 0.6467(3) 0.0552(17) Uani 1.000
C C61 0.32727(15) 0.9732(9) 0.6146(2) 0.0491(14) Uani 1.000
O O1W 0.27696(14) 0.3768(9) 0.7239(2) 0.0619(15) Uani 1.000
H H2 0.07140 0.77430 0.61410 0.0560 Uiso 1.000
H H3 0.14800 0.75080 0.66770 0.0570 Uiso 1.000
H H4 0.18340 0.46390 0.63390 0.0490 Uiso 1.000
H H6 0.12860 -0.13750 0.46340 0.0440 Uiso 1.000
H H8 0.001(2) 0.350(12) 0.467(5) 0.063(19) Uiso 1.000
H H11A 0.2837(15) 0.542(9) 0.582(3) 0.044(13) Uiso 1.000
H H11B 0.262(2) 0.735(12) 0.598(4) 0.048(15) Uiso 1.000
H H11C 0.2812(19) 0.555(12) 0.650(3) 0.062(17) Uiso 1.000
H H21 0.35380 0.56060 0.73280 0.0600 Uiso 1.000
H H31 0.41830 0.77440 0.78750 0.0670 Uiso 1.000
H H51 0.36890 1.23540 0.62480 0.0660 Uiso 1.000
H H61 0.30410 1.02320 0.57010 0.0590 Uiso 1.000
H H1W 0.2808(17) 0.402(11) 0.763(3) 0.079(15) Uiso 1.000
H H2W 0.2630(18) 0.260(12) 0.701(4) 0.075(15) Uiso 1.000

loop_
_atom_type_symbol
_atom_type_description
_atom_type_scat_dispersion_real
_atom_type_scat_dispersion_imag
_atom_type_scat_source
C C 0.0033 0.0016 'International Tables Vol C Tables 4.2.6.8 and 6.1.1.4'
H H 0.0000 0.0000 'International Tables Vol C Tables 4.2.6.8 and 6.1.1.4'
N N 0.0061 0.0033 'International Tables Vol C Tables 4.2.6.8 and 6.1.1.4'
O O 0.0106 0.0060 'International Tables Vol C Tables 4.2.6.8 and 6.1.1.4'
Cl Cl 0.1484 0.1585 'International Tables Vol C Tables 4.2.6.8 and 6.1.1.4'
S S 0.1246 0.1234 'International Tables Vol C Tables 4.2.6.8 and 6.1.1.4'
I I -0.4742 1.8119 'International Tables Vol C Tables 4.2.6.8 and 6.1.1.4'

loop_
_geom_angle_atom_site_label_1
_geom_angle_atom_site_label_2
_geom_angle_atom_site_label_3
_geom_angle
_geom_angle_publ_flag
O51 S5 O52 110.7(2) no
O51 S5 O53 113.0(2) no
O51 S5 C5 106.36(19) no
O52 S5 O53 111.9(2) no
O52 S5 C5 107.34(18) no
O53 S5 C5 107.2(2) no
C8 O8 H8 110(5) no
H1W O1W H2W 123(7) no
C2 N1 C9 117.9(4) no
C11 N11 H11C 107(4) no
C11 N11 H11A 115(4) no
C11 N11 H11B 106(5) no
H11B N11 H11C 110(7) no
H11A N11 H11B 116(6) no
H11A N11 H11C 103(6) no
N1 C2 C3 122.7(5) no
C2 C3 C4 120.2(5) no
C3 C4 C10 119.3(4) no
S5 C5 C6 119.1(3) no
C6 C5 C10 120.9(4) no
S5 C5 C10 119.9(3) no
C5 C6 C7 120.9(4) no
C6 C7 C8 120.8(4) no
I7 C7 C6 119.8(3) no
I7 C7 C8 119.4(3) no
C7 C8 C9 119.1(4) no
O8 C8 C9 120.5(4) no
O8 C8 C7 120.4(4) no
C8 C9 C10 120.3(4) no
N1 C9 C10 123.6(4) no
N1 C9 C8 116.0(4) no
C4 C10 C9 116.3(4) no
C5 C10 C9 118.1(4) no
C4 C10 C5 125.7(4) no
N1 C2 H2 119.00 no
C3 C2 H2 119.00 no
C2 C3 H3 120.00 no
C4 C3 H3 120.00 no
C3 C4 H4 120.00 no
C10 C4 H4 120.00 no
C7 C6 H6 120.00 no
C5 C6 H6 119.00 no
N11 C11 C61 119.9(4) no
N11 C11 C21 118.9(4) no
C21 C11 C61 121.2(4) no
C11 C21 C31 119.4(5) no
C21 C31 C41 119.2(5) no
Cl41 C41 C31 119.4(4) no
Cl41 C41 C51 119.4(4) no
C31 C41 C51 121.2(5) no
C41 C51 C61 119.8(5) no
C11 C61 C51 119.1(4) no
C11 C21 H21 120.00 no
C31 C21 H21 120.00 no
C41 C31 H31 120.00 no
C21 C31 H31 120.00 no
C41 C51 H51 120.00 no
C61 C51 H51 120.00 no
C11 C61 H61 120.00 no
C51 C61 H61 120.00 no

loop_
_geom_bond_atom_site_label_1
_geom_bond_atom_site_label_2
_geom_bond_distance
_geom_bond_publ_flag
I7 C7 2.090(5) no
Cl41 C41 1.736(6) no
S5 O52 1.461(3) no
S5 O53 1.445(4) no
S5 O51 1.456(4) no
S5 C5 1.775(4) no
O8 C8 1.333(6) no
O8 H8 1.00(8) no
O1W H1W 0.75(6) no
O1W H2W 0.85(7) no
N1 C2 1.318(7) no
N1 C9 1.362(6) no
N11 C11 1.461(6) no
N11 H11C 0.91(6) no
N11 H11B 0.85(7) no
N11 H11A 0.87(5) no
C2 C3 1.405(8) no
C3 C4 1.366(7) no
C4 C10 1.418(6) no
C5 C10 1.426(6) no
C5 C6 1.361(6) no
C6 C7 1.415(6) no
C7 C8 1.370(6) no
C8 C9 1.438(6) no
C9 C10 1.419(6) no
C2 H2 0.9500 no
C3 H3 0.9500 no
C4 H4 0.9500 no
C6 H6 0.9500 no
C11 C61 1.366(7) no
C11 C21 1.383(7) no
C21 C31 1.378(8) no
C31 C41 1.375(8) no
C41 C51 1.367(8) no
C51 C61 1.384(8) no
C21 H21 0.9500 no
C31 H31 0.9500 no
C51 H51 0.9500 no
C61 H61 0.9500 no

loop_
_geom_hbond_atom_site_label_D
_geom_hbond_atom_site_label_H
_geom_hbond_atom_site_label_A
_geom_hbond_site_symmetry_A
_geom_hbond_distance_DH
_geom_hbond_distance_HA
_geom_hbond_distance_DA
_geom_hbond_angle_DHA
_geom_hbond_publ_flag
O8 H8 N1 . 1.00(8) 2.19(8) 2.714(6) 111(6) yes
O8 H8 N1 3_566 1.00(8) 2.10(8) 2.853(6) 131(7) yes
O1W H1W O52 6_556 0.75(6) 2.06(6) 2.796(5) 167(6) yes
O1W H2W O52 . 0.85(7) 1.99(7) 2.822(6) 168(7) yes
N11 H11A O53 . 0.87(5) 2.42(6) 2.781(6) 106(4) yes
N11 H11A O51 7_556 0.87(5) 2.18(5) 2.822(6) 130(5) yes
N11 H11B O51 1_565 0.85(7) 2.10(7) 2.902(6) 157(7) yes
N11 H11C O1W . 0.91(6) 1.87(6) 2.775(7) 180(9) yes
C2 H2 O8 3_566 0.95 2.43 2.977(7) 116 yes
C4 H4 O53 . 0.95 2.55 3.090(6) 117 yes
C6 H6 O51 . 0.95 2.43 2.857(6) 107 yes
C61 H61 O53 7_566 0.95 2.46 3.307(6) 149 no

loop_
_geom_torsion_atom_site_label_1
_geom_torsion_atom_site_label_2
_geom_torsion_atom_site_label_3
_geom_torsion_atom_site_label_4
_geom_torsion
_geom_torsion_publ_flag
O51 S5 C5 C6 3.9(4) no
O51 S5 C5 C10 -173.5(3) no
O52 S5 C5 C6 -114.6(3) no
O52 S5 C5 C10 68.0(4) no
O53 S5 C5 C6 125.0(3) no
O53 S5 C5 C10 -52.4(4) no
C9 N1 C2 C3 -1.3(7) no
C2 N1 C9 C8 -178.2(4) no
C2 N1 C9 C10 0.5(6) no
N1 C2 C3 C4 1.0(8) no
C2 C3 C4 C10 0.2(7) no
C3 C4 C10 C5 179.1(4) no
C3 C4 C10 C9 -0.9(6) no
S5 C5 C6 C7 -177.1(3) no
C10 C5 C6 C7 0.3(6) no
S5 C5 C10 C4 -2.2(6) no
S5 C5 C10 C9 177.8(3) no
C6 C5 C10 C4 -179.5(4) no
C6 C5 C10 C9 0.5(6) no
C5 C6 C7 I7 179.4(3) no
C5 C6 C7 C8 -0.7(6) no
I7 C7 C8 O8 -0.5(5) no
I7 C7 C8 C9 -179.7(3) no
C6 C7 C8 O8 179.6(4) no
C6 C7 C8 C9 0.4(6) no
O8 C8 C9 N1 -0.2(6) no
O8 C8 C9 C10 -178.9(4) no
C7 C8 C9 N1 179.0(4) no
C7 C8 C9 C10 0.3(6) no
N1 C9 C10 C4 0.6(6) no
N1 C9 C10 C5 -179.4(4) no
C8 C9 C10 C4 179.2(4) no
C8 C9 C10 C5 -0.8(6) no
N11 C11 C21 C31 178.8(5) no
C61 C11 C21 C31 2.0(8) no
N11 C11 C61 C51 -178.6(5) no
C21 C11 C61 C51 -1.9(7) no
C11 C21 C31 C41 -1.6(8) no
C21 C31 C41 Cl41 179.8(4) no
C21 C31 C41 C51 1.0(9) no
Cl41 C41 C51 C61 -179.6(4) no
C31 C41 C51 C61 -0.9(9) no
C41 C51 C61 C11 1.3(8) no

loop_
_cod_related_entry_id
_cod_related_entry_database
_cod_related_entry_code
1 ChemSpider 21133150
